data_4129837
loop_
_publ_author_name
'Feng, Yongqiang'
'Wang, Taishan'
'Li, Yongjian'
'Li, Jie'
'Wu, Jingyi'
'Wu, Bo'
'Jiang, Li'
'Wang, Chunru'

_publ_section_title
;
 Steering Metallofullerene Electron Spin in Porous Metal-Organic
 Framework.
;
_journal_issue 47
_journal_name_full 'Journal of the American Chemical Society'
_journal_page_first 15055
_journal_page_last 15060
_journal_paper_doi 10.1021/jacs.5b10796
_journal_volume 137
_journal_year 2015
_chemical_formula_moiety '0.13(C432 H240 O104 Zn32)'
_chemical_formula_sum 'C54 H30 O13 Zn4'
_chemical_formula_weight 1148.26
_space_group_crystal_system trigonal
_space_group_IT_number 163
_space_group_name_Hall '-P 3 2c'
_space_group_name_H-M_alt 'P -3 1 c'
_atom_sites_solution_hydrogens geom
_audit_creation_date 2015-06-15
_audit_creation_method
;
Olex2 1.2
(compiled 2015.01.26 svn.r3150 for OlexSys, GUI svn.r4998)
;
_cell_angle_alpha 90
_cell_angle_beta 90
_cell_angle_gamma 120
_cell_formula_units_Z 8
_cell_length_a 37.166(5)
_cell_length_b 37.166(5)
_cell_length_c 30.111(6)
_cell_measurement_reflns_used 99646
_cell_measurement_temperature 293.1500
_cell_measurement_theta_max 31.3154
_cell_measurement_theta_min 1.0958
_cell_volume 36020(10)
_computing_cell_refinement 'CrystalClear (Rigaku Inc., 2007)'
_computing_data_collection 'CrystalClear (Rigaku Inc., 2007)'
_computing_data_reduction 'CrystalClear (Rigaku Inc., 2007)'
_computing_molecular_graphics 'Olex2 (Dolomanov et al., 2009)'
_computing_publication_material 'CIFTAB (Sheldrick, 2013)'
_computing_structure_refinement 'SHELXL (Sheldrick, 2014)'
_computing_structure_solution
;
'SHELXT (Sheldrick, 2014)'
;
_diffrn_ambient_temperature 293.1500
_diffrn_detector_area_resol_mean 28.5714
_diffrn_measured_fraction_theta_full 1.000
_diffrn_measured_fraction_theta_max 1.000
_diffrn_measurement_details
;
scan:
	Number of images: 360
	           Slice: -110.0000 - 70.0000
	     Image width: 0.5000
	        Exp time: 30.0000
	   Rotation axis: Omega
	           Omega: 0.0000
	             Chi: 45.0000
	             Phi: 0.0000
	             XTD: 45.1825
	          2theta: -19.8999
scan:
	Number of images: 360
	           Slice: -110.0000 - 70.0000
	     Image width: 0.5000
	        Exp time: 30.0000
	   Rotation axis: Omega
	           Omega: 0.0000
	             Chi: 45.0000
	             Phi: 90.0000
	             XTD: 45.1825
	          2theta: -19.8999
scan:
	Number of images: 360
	           Slice: -110.0000 - 70.0000
	     Image width: 0.5000
	        Exp time: 30.0000
	   Rotation axis: Omega
	           Omega: 0.0000
	             Chi: 45.0000
	             Phi: 180.0000
	             XTD: 45.1825
	          2theta: -19.8999
;
_diffrn_measurement_device
;
Saturn724+ (2x2 bin mode)
;
_diffrn_measurement_device_details
;
AFC10: Fixed Chi 2 circle
;
_diffrn_measurement_device_type 'MM007-HF CCD(Saturn 724+)'
_diffrn_measurement_method '\w scans at fixed \c = 45\%'
_diffrn_orient_matrix_type d*Trek
_diffrn_orient_matrix_UB_11 0.0097
_diffrn_orient_matrix_UB_12 0.0133
_diffrn_orient_matrix_UB_13 -0.0263
_diffrn_orient_matrix_UB_21 0.0118
_diffrn_orient_matrix_UB_22 0.0287
_diffrn_orient_matrix_UB_23 0.0005
_diffrn_orient_matrix_UB_31 0.0304
_diffrn_orient_matrix_UB_32 -0.0125
_diffrn_orient_matrix_UB_33 0.0049
_diffrn_radiation_detector CCD
_diffrn_radiation_monochromator Confocal
_diffrn_radiation_type MoK\a
_diffrn_radiation_wavelength 0.71073
_diffrn_reflns_av_R_equivalents 0.1014
_diffrn_reflns_av_unetI/netI 0.0652
_diffrn_reflns_Laue_measured_fraction_full 1.000
_diffrn_reflns_Laue_measured_fraction_max 1.000
_diffrn_reflns_limit_h_max 43
_diffrn_reflns_limit_h_min -43
_diffrn_reflns_limit_k_max 29
_diffrn_reflns_limit_k_min -44
_diffrn_reflns_limit_l_max 35
_diffrn_reflns_limit_l_min -30
_diffrn_reflns_number 123302
_diffrn_reflns_point_group_measured_fraction_full 1.000
_diffrn_reflns_point_group_measured_fraction_max 1.000
_diffrn_reflns_theta_full 24.999
_diffrn_reflns_theta_max 24.999
_diffrn_reflns_theta_min 0.633
_diffrn_source 'Rotating Anode'
_diffrn_source_current 24.0000
_diffrn_source_power 1.2000
_diffrn_source_voltage 50.0000
_exptl_absorpt_coefficient_mu 0.544
_exptl_absorpt_correction_T_max 1.0000
_exptl_absorpt_correction_T_min 0.4497
_exptl_absorpt_correction_type multi-scan
_exptl_absorpt_process_details 'CrystalClear (Rigaku Inc., 2007)'
_exptl_crystal_colour Colorless
_exptl_crystal_density_diffrn 0.423
_exptl_crystal_description block
_exptl_crystal_F_000 4624
_exptl_crystal_size_max 0.23
_exptl_crystal_size_mid 0.16
_exptl_crystal_size_min 0.14
_refine_diff_density_max 0.469
_refine_diff_density_min -0.331
_refine_diff_density_rms 0.052
_refine_ls_extinction_method none
_refine_ls_goodness_of_fit_ref 1.641
_refine_ls_hydrogen_treatment constr
_refine_ls_matrix_type full
_refine_ls_number_parameters 674
_refine_ls_number_reflns 21170
_refine_ls_number_restraints 1473
_refine_ls_restrained_S_all 1.761
_refine_ls_R_factor_all 0.1512
_refine_ls_R_factor_gt 0.1282
_refine_ls_shift/su_max 0.000
_refine_ls_shift/su_mean 0.000
_refine_ls_structure_factor_coef Fsqd
_refine_ls_weighting_details 'w=1/[\s^2^(Fo^2^)+(0.1000P)^2^] where P=(Fo^2^+2Fc^2^)/3'
_refine_ls_weighting_scheme calc
_refine_ls_wR_factor_gt 0.3091
_refine_ls_wR_factor_ref 0.3226
_reflns_Friedel_coverage 0.000
_reflns_number_gt 15337
_reflns_number_total 21170
_reflns_threshold_expression 'I > 2\s(I)'
_cod_data_source_file ja5b10796_si_002.cif
_cod_data_source_block 1_a_sq
_cod_original_cell_volume 36021(13)
_cod_database_code 4129837
_shelx_space_group_comment
;
The symmetry employed for this shelxl refinement is uniquely defined
by the following loop, which should always be used as a source of
symmetry information in preference to the above space-group names.
They are only intended as comments.
;
_diffrn_number_total 28077
_olex2_refinement_description
;
1. Fixed Uiso
 At 1.2 times of:
  All C(H) groups
2. Restrained distances
 C1-C2 = C2-C3 = C3-C4 = C4-C5 = C5-C6 = C6-C1 = C7-C8 = C8-C9 = C9-C10
 1.39 with sigma of 0.01
 C10-C11 = C11-C12 = C12-C7 = C7-C8' = C8'-C9' = C9'-C10 = C10-C11'
 1.39 with sigma of 0.01
 C11'-C12' = C12'-C7 = C13-C14 = C14-C15 = C15-C16 = C16-C17 = C17-C18
 1.39 with sigma of 0.01
 C18-C13 = C13-C14' = C14'-C15' = C15'-C16 = C16-C17' = C17'-C18'
 1.39 with sigma of 0.01
 C18'-C13 = C19-C20 = C20-C21 = C21-C22 = C22-C23 = C23-C24 = C24-C19
 1.39 with sigma of 0.01
 C19-C20' = C20'-C21' = C21'-C22 = C22-C23' = C23'-C24' = C24'-C19
 1.39 with sigma of 0.01
 C28-C29 = C30-C31 = C31-C32 = C32-C33 = C33-C32' = C32'-C31' = C31'-C30
 1.39 with sigma of 0.01
 C35-C36 = C37-C38 = C38-C39 = C39-C40 = C40-C39' = C39'-C38' = C38'-C37
 1.39 with sigma of 0.01
 O1-C25 \\sim O2-C25 \\sim O1'-C25 \\sim O2'-C25 \\sim O3-C26 \\sim O4-C26
\\sim O3'-C26 \\sim O4'-C26
 with sigma of 0.01
 O3'-C26 \\sim O4'-C26 \\sim O5-C27 \\sim O6-C27 \\sim O5'-C27 \\sim O6'-C27
\\sim O7-C34 \\sim O7'-C34
 with sigma of 0.01
 O7'-C34 \\sim O8-C41 \\sim O8'-C41
 with sigma of 0.01
 O1-O2 \\sim O1'-O2' \\sim O3-O4 \\sim O3'-O4' \\sim O5-O6 \\sim O5'-O6'
 with sigma of 0.02
 O1-O2 \\sim O7-O7_$1 \\sim O7'-O7'_$1 \\sim O8-O8_$1 \\sim O8'-O8'_$1
 with sigma of 0.02
3. Restrained planarity
 C1, C2, C3, C4, C5, C6
 with sigma of 0.02
 C7, C8, C9, C10, C11, C12
 with sigma of 0.02
 C7, C8', C9', C10, C11', C12'
 with sigma of 0.02
 C13, C14, C15, C16, C17, C18
 with sigma of 0.02
 C13, C14', C15', C16, C17', C18'
 with sigma of 0.02
 C19, C20, C21, C22, C23, C24
 with sigma of 0.02
 C19, C20', C21', C22, C23', C24'
 with sigma of 0.02
 C30, C31, C32, C33
 with sigma of 0.02
 C30, C31', C32', C33
 with sigma of 0.02
 C37, C38, C39, C40
 with sigma of 0.02
 C37, C38', C39', C40
 with sigma of 0.02
4. Rigid bond restraints
 All non-hydrogen atoms
 with sigma for 1-2 distances of 0.01 and sigma for 1-3 distances of 0.01
5. Uiso/Uaniso restraints and constraints
All non-hydrogen atoms have similar U: within 1.7A with sigma of 0.01 and sigma
for terminal atoms of 0.02
Uanis(C1) \\sim Ueq, Uanis(C2) \\sim Ueq, Uanis(C3) \\sim Ueq, Uanis(C4) \\sim
Ueq, Uanis(C5) \\sim Ueq, Uanis(C6) \\sim Ueq, Uanis(C7) \\sim Ueq, Uanis(C10)
\\sim Ueq, Uanis(C13) \\sim Ueq, Uanis(C16) \\sim Ueq, Uanis(C19) \\sim Ueq,
Uanis(C22) \\sim Ueq, Uanis(C25) \\sim Ueq, Uanis(C26) \\sim Ueq, Uanis(C27)
\\sim Ueq, Uanis(C28) \\sim Ueq, Uanis(C29) \\sim Ueq, Uanis(C30) \\sim Ueq,
Uanis(C33) \\sim Ueq, Uanis(C34) \\sim Ueq, Uanis(C35) \\sim Ueq, Uanis(C36)
\\sim Ueq, Uanis(C37) \\sim Ueq, Uanis(C40) \\sim Ueq, Uanis(C41) \\sim Ueq,
Uanis(C8) \\sim Ueq, Uanis(C9) \\sim Ueq, Uanis(C11) \\sim Ueq, Uanis(C12)
\\sim Ueq, Uanis(C8') \\sim Ueq, Uanis(C9') \\sim Ueq, Uanis(C11') \\sim Ueq,
Uanis(C12') \\sim Ueq, Uanis(C14) \\sim Ueq, Uanis(C15) \\sim Ueq, Uanis(C17)
\\sim Ueq, Uanis(C18) \\sim Ueq, Uanis(C20) \\sim Ueq, Uanis(C21) \\sim Ueq,
Uanis(C23) \\sim Ueq, Uanis(C24) \\sim Ueq, Uanis(C31) \\sim Ueq, Uanis(C32)
\\sim Ueq, Uanis(C38) \\sim Ueq, Uanis(C39) \\sim Ueq, Uanis(C14') \\sim Ueq,
Uanis(C15') \\sim Ueq, Uanis(C17') \\sim Ueq, Uanis(C18') \\sim Ueq,
Uanis(C20') \\sim Ueq, Uanis(C21') \\sim Ueq, Uanis(C23') \\sim Ueq,
Uanis(C24') \\sim Ueq, Uanis(C31') \\sim Ueq, Uanis(C32') \\sim Ueq,
Uanis(C38') \\sim Ueq, Uanis(C39') \\sim Ueq, Uanis(O8) \\sim Ueq, Uanis(O8')
\\sim Ueq: with sigma of 0.02 and sigma for terminal atoms of 0.04
6. Others
 Sof(Zn3')=Sof(Zn4')=Sof(O3')=Sof(O4')=Sof(O5')=Sof(O6')=Sof(O7')=Sof(O8')=
 Sof(C14')=Sof(H14')=Sof(C15')=Sof(H15')=Sof(C17')=Sof(H17')=Sof(C18')=
 Sof(H18')=Sof(C20')=Sof(H20')=Sof(C21')=Sof(H21')=Sof(C23')=Sof(H23')=
 Sof(C24')=Sof(H24')=Sof(C31')=Sof(H31')=Sof(C32')=Sof(H32')=Sof(C38')=
 Sof(H38')=Sof(C39')=Sof(H39')=1-FVAR(1)
 Sof(Zn3)=Sof(Zn4)=Sof(O3)=Sof(O4)=Sof(O5)=Sof(O6)=Sof(O7)=Sof(O8)=Sof(C14)=
 Sof(H14)=Sof(C15)=Sof(H15)=Sof(C17)=Sof(H17)=Sof(C18)=Sof(H18)=Sof(C20)=
 Sof(H20)=Sof(C21)=Sof(H21)=Sof(C23)=Sof(H23)=Sof(C24)=Sof(H24)=Sof(C31)=
 Sof(H31)=Sof(C32)=Sof(H32)=Sof(C38)=Sof(H38)=Sof(C39)=Sof(H39)=FVAR(1)
 Fixed Sof: Zn1(0.16667) Zn2(0.5) O1(0.5) O2(0.5) C8(0.5) H8(0.5) C9(0.5)
 H9(0.5) C11(0.5) H11(0.5) C12(0.5) H12(0.5) O1'(0.5) O2'(0.5) C8'(0.5)
 H8'(0.5) C9'(0.5) H9'(0.5) C11'(0.5) H11'(0.5) C12'(0.5) H12'(0.5)
 Fixed X: Zn1(0.33333)
 Fixed Y: Zn1(0.66667)
7.a Aromatic/amide H refined with riding coordinates:
 C2(H2), C4(H4), C6(H6), C28(H28), C35(H35), C8(H8), C9(H9), C11(H11),
 C12(H12), C8'(H8'), C9'(H9'), C11'(H11'), C12'(H12'), C14(H14), C15(H15),
 C17(H17), C18(H18), C20(H20), C21(H21), C23(H23), C24(H24), C31(H31), C32(H32),
  C38(H38), C39(H39), C14'(H14'), C15'(H15'), C17'(H17'), C18'(H18'),
 C20'(H20'), C21'(H21'), C23'(H23'), C24'(H24'), C31'(H31'), C32'(H32'),
 C38'(H38'), C39'(H39')
;
_shelx_shelxl_version_number 2014/7
_olex2_submission_special_instructions 'No special instructions were received'

loop_
_space_group_symop_operation_xyz
'x, y, z'
'-y, x-y, z'
'-x+y, -x, z'
'-y, -x, -z+1/2'
'-x+y, y, -z+1/2'
'x, x-y, -z+1/2'
'-x, -y, -z'
'y, -x+y, -z'
'x-y, x, -z'
'y, x, z-1/2'
'x-y, -y, z-1/2'
'-x, -x+y, z-1/2'

loop_
_atom_site_label
_atom_site_type_symbol
_atom_site_fract_x
_atom_site_fract_y
_atom_site_fract_z
_atom_site_U_iso_or_equiv
_atom_site_adp_type
_atom_site_occupancy
_atom_site_site_symmetry_order
_atom_site_calc_flag
_atom_site_refinement_flags_posn
_atom_site_refinement_flags_adp
_atom_site_refinement_flags_occupancy
_atom_site_disorder_assembly
_atom_site_disorder_group
Zn1 Zn 0.3333 0.6667 0.30954(6) 0.0719(4) Uani 0.5 3 d S TU P . .
Zn2 Zn 0.34108(4) 0.62190(4) 0.22222(4) 0.0999(4) Uani 0.5 1 d . U . . .
O9 O 0.3333 0.6667 0.2500 0.0713(16) Uani 1 6 d S TU P A .
O10 O 0.16620(5) 0.33240(10) 0.7500 0.0733(9) Uani 1 2 d S TU P . .
C1 C 0.30094(17) 0.43491(16) 0.40189(17) 0.1384(17) Uani 1 1 d D U . . .
C2 C 0.28733(14) 0.42568(15) 0.44548(16) 0.1389(18) Uani 1 1 d D U . . .
H2 H 0.2829 0.4445 0.4615 0.167 Uiso 1 1 calc R . . . .
C3 C 0.28018(16) 0.38908(16) 0.46585(17) 0.1352(17) Uani 1 1 d D U . . .
C4 C 0.28612(18) 0.36071(17) 0.44097(17) 0.1415(18) Uani 1 1 d D U . . .
H4 H 0.2798 0.3355 0.4538 0.170 Uiso 1 1 calc R . . . .
C5 C 0.30124(19) 0.36900(17) 0.39740(17) 0.1375(17) Uani 1 1 d D U . . .
C6 C 0.30765(18) 0.40616(16) 0.37904(17) 0.1392(18) Uani 1 1 d D U . . .
H6 H 0.3169 0.4121 0.3498 0.167 Uiso 1 1 calc R . . . .
C7 C 0.31025(18) 0.47427(17) 0.38141(18) 0.1350(16) Uani 1 1 d D U . . .
C10 C 0.32112(19) 0.54615(18) 0.33852(19) 0.1365(16) Uani 1 1 d D U . . .
C13 C 0.30909(18) 0.33949(17) 0.37490(18) 0.1350(17) Uani 1 1 d D U . . .
C16 C 0.32141(18) 0.28113(17) 0.3273(2) 0.1270(16) Uani 1 1 d D U . . .
C19 C 0.26423(18) 0.37853(17) 0.51342(18) 0.1345(17) Uani 1 1 d D U . . .
C22 C 0.23114(18) 0.35821(17) 0.59918(18) 0.1257(16) Uani 1 1 d D U . . .
C25 C 0.3271(2) 0.5846(2) 0.3164(2) 0.1368(17) Uani 1 1 d D U . . .
C26 C 0.3250(2) 0.24850(18) 0.3030(2) 0.1295(17) Uani 1 1 d D U . . .
C27 C 0.2148(2) 0.34928(19) 0.64457(19) 0.1261(17) Uani 1 1 d D U . . .
C28 C 0.35485(10) 0.64515(10) 0.7500 0.136(3) Uani 1 2 d DS TU P . .
H28 H 0.3693 0.6307 0.7500 0.163 Uiso 1 2 calc RS T P . .
C29 C 0.31142(10) 0.6228(2) 0.7500 0.132(2) Uani 1 2 d DS TU P C .
C30 C 0.28829(11) 0.5766(2) 0.7500 0.136(2) Uani 1 2 d DS TU P . .
C33 C 0.24502(11) 0.4900(2) 0.7500 0.119(2) Uani 1 2 d DS TU P . .
C34 C 0.22187(10) 0.4437(2) 0.7500 0.112(2) Uani 1 2 d DS TU P C .
C41 C 0.11085(14) 0.2217(3) 0.7500 0.166(3) Uani 1 2 d DS TU P C .
O1 O 0.3276(3) 0.6154(2) 0.3357(2) 0.122(2) Uani 0.5 1 d D U . A 1
O2 O 0.3393(3) 0.5899(2) 0.2753(2) 0.141(3) Uani 0.5 1 d D U . A 1
C8 C 0.3077(3) 0.5063(3) 0.4009(4) 0.143(3) Uani 0.5 1 d D U . B 1
H8 H 0.3015 0.5034 0.4310 0.171 Uiso 0.5 1 calc R . . B 1
C9 C 0.3131(3) 0.5422(3) 0.3815(3) 0.138(3) Uani 0.5 1 d D U . B 1
H9 H 0.3112 0.5625 0.3978 0.166 Uiso 0.5 1 calc R . . B 1
C11 C 0.3254(4) 0.5169(3) 0.3159(4) 0.147(3) Uani 0.5 1 d D U . B 1
H11 H 0.3317 0.5204 0.2858 0.177 Uiso 0.5 1 calc R . . B 1
C12 C 0.3204(3) 0.4822(3) 0.3376(3) 0.144(3) Uani 0.5 1 d D U . B 1
H12 H 0.3241 0.4630 0.3215 0.173 Uiso 0.5 1 calc R . . B 1
O1' O 0.3629(2) 0.6094(2) 0.3041(3) 0.137(3) Uani 0.5 1 d D U . A 2
O2' O 0.2941(3) 0.5874(3) 0.3159(3) 0.153(3) Uani 0.5 1 d D U . A 2
Zn3 Zn 0.22478(2) 0.36642(2) 0.73988(2) 0.0808(3) Uani 0.6658(8) 1 d . U . C 1
Zn4 Zn 0.13988(3) 0.29589(3) 0.69839(3) 0.0943(3) Uani 0.6658(8) 1 d . U . C 1
O3 O 0.35368(17) 0.26043(15) 0.27621(18) 0.1087(15) Uani 0.6658(8) 1 d D U . C 1
O4 O 0.30526(19) 0.21089(17) 0.31923(19) 0.1363(18) Uani 0.6658(8) 1 d D U . C 1
O5 O 0.23756(18) 0.36993(18) 0.67696(16) 0.1310(19) Uani 0.6658(8) 1 d D U . C 1
O6 O 0.18032(19) 0.31662(18) 0.65017(18) 0.1347(19) Uani 0.6658(8) 1 d D U . C 1
O7 O 0.2426(2) 0.4255(2) 0.7539(2) 0.115(2) Uani 0.6658(8) 1 d D U . C 1
O8 O 0.1141(3) 0.23834(18) 0.71263(18) 0.187(3) Uani 0.6658(8) 1 d D U . C 1
C14 C 0.3388(2) 0.3504(2) 0.3439(2) 0.143(3) Uani 0.6658(8) 1 d D U . C 1
H14 H 0.3557 0.3785 0.3374 0.172 Uiso 0.6658(8) 1 calc R . . C 1
C15 C 0.3456(2) 0.3218(2) 0.3210(2) 0.131(2) Uani 0.6658(8) 1 d D U . C 1
H15 H 0.3674 0.3313 0.3008 0.157 Uiso 0.6658(8) 1 calc R . . C 1
C17 C 0.2915(3) 0.2673(3) 0.3609(3) 0.138(2) Uani 0.6658(8) 1 d D U . C 1
H17 H 0.2758 0.2393 0.3682 0.166 Uiso 0.6658(8) 1 calc R . . C 1
C18 C 0.2860(3) 0.2974(2) 0.3833(3) 0.141(2) Uani 0.6658(8) 1 d D U . C 1
H18 H 0.2656 0.2885 0.4051 0.170 Uiso 0.6658(8) 1 calc R . . C 1
C20 C 0.2312(2) 0.3387(2) 0.5243(2) 0.140(3) Uani 0.6658(8) 1 d D U . C 1
H20 H 0.2198 0.3187 0.5021 0.168 Uiso 0.6658(8) 1 calc R . . C 1
C21 C 0.2153(3) 0.3285(2) 0.5669(2) 0.135(2) Uani 0.6658(8) 1 d D U . C 1
H21 H 0.1941 0.3018 0.5735 0.162 Uiso 0.6658(8) 1 calc R . . C 1
C23 C 0.2654(3) 0.3972(2) 0.5911(2) 0.136(2) Uani 0.6658(8) 1 d D U . C 1
H23 H 0.2779 0.4161 0.6142 0.163 Uiso 0.6658(8) 1 calc R . . C 1
C24 C 0.2807(3) 0.4074(3) 0.5478(2) 0.142(3) Uani 0.6658(8) 1 d D U . C 1
H24 H 0.3023 0.4341 0.5418 0.171 Uiso 0.6658(8) 1 calc R . . C 1
C31 C 0.3081(3) 0.5536(3) 0.7566(3) 0.146(3) Uani 0.6658(8) 1 d D U . C 1
H31 H 0.3367 0.5678 0.7611 0.175 Uiso 0.6658(8) 1 calc R . . C 1
C32 C 0.2871(2) 0.5110(3) 0.7569(3) 0.138(3) Uani 0.6658(8) 1 d D U . C 1
H32 H 0.3012 0.4965 0.7617 0.165 Uiso 0.6658(8) 1 calc R . . C 1

loop_
_atom_site_aniso_label
_atom_site_aniso_U_11
_atom_site_aniso_U_22
_atom_site_aniso_U_33
_atom_site_aniso_U_23
_atom_site_aniso_U_13
_atom_site_aniso_U_12
Zn1 0.0658(6) 0.0658(6) 0.0841(11) 0.000 0.000 0.0329(3)
Zn2 0.1023(8) 0.0976(8) 0.1025(9) -0.0094(6) 0.0066(6) 0.0521(7)
O9 0.061(2) 0.061(2) 0.091(4) 0.000 0.000 0.0307(11)
O10 0.0740(17) 0.076(2) 0.071(2) 0.000 -0.0007(16) 0.0380(11)
C1 0.213(4) 0.126(3) 0.112(3) 0.031(3) 0.062(3) 0.111(3)
C2 0.215(5) 0.130(4) 0.117(3) 0.029(3) 0.069(3) 0.121(4)
C3 0.199(4) 0.127(3) 0.113(3) 0.034(3) 0.068(3) 0.107(3)
C4 0.206(5) 0.120(4) 0.128(4) 0.033(3) 0.070(4) 0.104(3)
C5 0.203(4) 0.115(3) 0.116(3) 0.022(3) 0.072(3) 0.096(3)
C6 0.216(5) 0.125(4) 0.108(3) 0.030(3) 0.071(3) 0.109(4)
C7 0.204(4) 0.126(3) 0.119(3) 0.027(3) 0.054(3) 0.115(3)
C10 0.195(4) 0.121(3) 0.128(3) 0.033(3) 0.053(3) 0.105(3)
C13 0.189(4) 0.109(3) 0.122(3) 0.013(3) 0.061(3) 0.086(3)
C16 0.157(4) 0.111(3) 0.136(3) 0.002(3) 0.048(3) 0.085(3)
C19 0.191(4) 0.123(3) 0.107(3) 0.019(3) 0.053(3) 0.092(3)
C22 0.175(4) 0.124(3) 0.096(3) 0.020(2) 0.043(3) 0.088(3)
C25 0.191(4) 0.127(3) 0.141(4) 0.035(3) 0.048(3) 0.116(3)
C26 0.151(4) 0.113(3) 0.133(4) -0.007(3) 0.027(3) 0.072(3)
C27 0.160(4) 0.140(4) 0.093(3) 0.020(3) 0.045(3) 0.086(3)
C28 0.084(3) 0.084(3) 0.243(7) -0.005(4) -0.005(4) 0.044(3)
C29 0.080(3) 0.080(4) 0.235(6) 0.000 -0.009(4) 0.0398(18)
C30 0.091(3) 0.087(3) 0.228(6) 0.000 -0.014(4) 0.0435(17)
C33 0.084(3) 0.084(3) 0.189(5) 0.000 -0.005(4) 0.0421(16)
C34 0.086(3) 0.081(3) 0.166(5) 0.000 -0.002(4) 0.0406(17)
C41 0.154(5) 0.084(4) 0.235(7) 0.000 -0.011(5) 0.042(2)
O1 0.174(6) 0.106(4) 0.112(5) 0.033(4) 0.029(4) 0.090(4)
O2 0.209(6) 0.106(5) 0.152(5) 0.038(4) 0.068(5) 0.113(5)
C8 0.212(6) 0.119(5) 0.120(5) 0.024(4) 0.040(5) 0.100(4)
C9 0.212(6) 0.112(5) 0.121(5) 0.015(4) 0.036(5) 0.103(5)
C11 0.220(6) 0.118(5) 0.125(5) 0.030(4) 0.051(5) 0.101(5)
C12 0.213(6) 0.120(5) 0.124(5) 0.026(4) 0.048(5) 0.102(5)
O1' 0.182(6) 0.108(5) 0.150(6) 0.029(4) 0.032(5) 0.094(4)
O2' 0.199(6) 0.142(5) 0.155(6) 0.058(4) 0.051(5) 0.113(5)
Zn3 0.0854(5) 0.0765(5) 0.0814(5) 0.0115(4) 0.0025(4) 0.0412(4)
Zn4 0.0975(6) 0.0870(6) 0.0910(6) -0.0107(4) -0.0005(4) 0.0406(5)
O3 0.129(4) 0.099(3) 0.122(4) -0.011(3) 0.020(3) 0.075(3)
O4 0.175(5) 0.116(3) 0.133(4) -0.012(3) 0.034(4) 0.084(4)
O5 0.163(5) 0.160(5) 0.070(3) 0.036(3) 0.043(3) 0.080(4)
O6 0.169(5) 0.140(4) 0.094(3) 0.010(3) 0.055(3) 0.077(4)
O7 0.100(4) 0.071(3) 0.161(5) -0.004(4) -0.017(4) 0.033(3)
O8 0.189(5) 0.082(3) 0.234(7) 0.004(3) -0.001(5) 0.027(4)
C14 0.183(5) 0.109(4) 0.144(5) 0.003(4) 0.067(4) 0.077(4)
C15 0.158(5) 0.111(4) 0.145(5) 0.005(4) 0.065(4) 0.082(4)
C17 0.173(5) 0.120(4) 0.142(5) 0.000(4) 0.045(4) 0.088(4)
C18 0.184(5) 0.122(4) 0.130(5) 0.003(4) 0.059(4) 0.086(4)
C20 0.181(5) 0.127(4) 0.102(4) 0.011(4) 0.046(4) 0.071(4)
C21 0.177(5) 0.121(4) 0.097(4) 0.017(3) 0.047(4) 0.069(4)
C23 0.178(5) 0.130(4) 0.095(4) 0.014(4) 0.047(4) 0.074(4)
C24 0.189(5) 0.119(4) 0.107(4) 0.018(4) 0.048(4) 0.068(4)
C31 0.087(4) 0.096(4) 0.258(7) -0.005(5) 0.003(5) 0.048(3)
C32 0.086(4) 0.086(4) 0.244(7) -0.004(5) 0.008(5) 0.046(3)

loop_
_atom_type_symbol
_atom_type_description
_atom_type_scat_dispersion_real
_atom_type_scat_dispersion_imag
_atom_type_scat_source
C C 0.0033 0.0016 'International Tables Vol C Tables 4.2.6.8 and 6.1.1.4'
H H 0.0000 0.0000 'International Tables Vol C Tables 4.2.6.8 and 6.1.1.4'
O O 0.0106 0.0060 'International Tables Vol C Tables 4.2.6.8 and 6.1.1.4'
Zn Zn 0.2839 1.4301 'International Tables Vol C Tables 4.2.6.8 and 6.1.1.4'

loop_
_geom_angle_atom_site_label_1
_geom_angle_atom_site_label_2
_geom_angle_atom_site_label_3
_geom_angle
_geom_angle_site_symmetry_1
_geom_angle_site_symmetry_3
Zn2 Zn1 Zn2 100.18(7) 6_565 4_665
Zn2 Zn1 Zn2 100.19(7) 6_565 5
Zn2 Zn1 Zn2 100.18(7) 5 4_665
O9 Zn1 Zn2 62.34(5) . 5
O9 Zn1 Zn2 62.35(5) . 6_565
O9 Zn1 Zn2 62.34(5) . 4_665
O9 Zn1 O1 113.5(2) . 2_665
O9 Zn1 O1 113.5(2) . .
O9 Zn1 O1 113.6(2) . 3_565
O1 Zn1 Zn2 78.7(3) . 5
O1 Zn1 Zn2 75.8(2) 2_665 6_565
O1 Zn1 Zn2 75.8(2) . 4_665
O1 Zn1 Zn2 175.5(2) 2_665 5
O1 Zn1 Zn2 75.9(2) 3_565 5
O1 Zn1 Zn2 175.5(2) . 6_565
O1 Zn1 Zn2 78.7(3) 2_665 4_665
O1 Zn1 Zn2 175.5(2) 3_565 4_665
O1 Zn1 Zn2 78.7(3) 3_565 6_565
O1 Zn1 O1 105.1(2) 3_565 .
O1 Zn1 O1 105.1(2) 3_565 2_665
O1 Zn1 O1 105.1(2) 2_665 .
Zn1 Zn2 Zn2 98.41(6) 4_665 4_665
Zn1 Zn2 Zn2 80.91(6) 4_665 5
Zn1 Zn2 O1 50.44(16) 4_665 4_665
Zn1 Zn2 O2 94.2(2) 4_665 4_665
Zn2 Zn2 Zn2 78.01(7) 4_665 5
Zn2 Zn2 O1 95.5(2) 4_665 4_665
Zn2 Zn2 O2 53.4(2) 4_665 4_665
O9 Zn2 Zn1 52.27(5) . 4_665
O9 Zn2 Zn2 45.87(3) . 5
O9 Zn2 Zn2 57.35(3) . 4_665
O9 Zn2 O1 88.54(19) . 4_665
O9 Zn2 O2 92.6(3) . 4_665
O1 Zn2 Zn2 129.78(17) 4_665 5
O2 Zn2 Zn1 152.4(2) . 4_665
O2 Zn2 Zn2 64.9(3) . 4_665
O2 Zn2 Zn2 130.0(2) 4_665 5
O2 Zn2 Zn2 74.3(2) . 5
O2 Zn2 O9 100.7(2) . .
O2 Zn2 O1 147.1(3) . 4_665
O2 Zn2 O1 55.2(2) 4_665 4_665
O2 Zn2 O2 92.6(4) . 4_665
O1' Zn2 Zn1 94.3(3) 4_665 4_665
O1' Zn2 Zn2 85.2(3) 4_665 4_665
O1' Zn2 Zn2 161.6(3) 4_665 5
O1' Zn2 O9 117.8(3) 4_665 .
O1' Zn2 O2' 113.2(4) 4_665 5
O2' Zn2 Zn1 79.0(3) 5 4_665
O2' Zn2 Zn2 161.5(3) 5 4_665
O2' Zn2 Zn2 83.5(2) 5 5
O2' Zn2 O9 109.2(2) 5 .
Zn1 O9 Zn1 180.0 4_665 .
Zn1 O9 Zn2 114.62(4) 4_665 5
Zn1 O9 Zn2 114.63(4) . .
Zn1 O9 Zn2 65.38(4) . 4_665
Zn1 O9 Zn2 65.38(4) 4_665 2_665
Zn1 O9 Zn2 65.37(4) . 6_565
Zn1 O9 Zn2 114.62(4) . 3_565
Zn1 O9 Zn2 65.38(4) . 5
Zn1 O9 Zn2 114.62(4) 4_665 6_565
Zn1 O9 Zn2 114.63(4) 4_665 4_665
Zn1 O9 Zn2 65.39(4) 4_665 .
Zn1 O9 Zn2 65.37(4) 4_665 3_565
Zn1 O9 Zn2 114.62(4) . 2_665
Zn2 O9 Zn2 165.72(7) 5 2_665
Zn2 O9 Zn2 103.86(4) 6_565 5
Zn2 O9 Zn2 103.86(4) 6_565 4_665
Zn2 O9 Zn2 103.86(4) 3_565 .
Zn2 O9 Zn2 165.72(7) 6_565 .
Zn2 O9 Zn2 65.29(7) 3_565 5
Zn2 O9 Zn2 65.29(7) 6_565 2_665
Zn2 O9 Zn2 103.86(4) 2_665 .
Zn2 O9 Zn2 65.29(7) 4_665 .
Zn2 O9 Zn2 88.26(7) 6_565 3_565
Zn2 O9 Zn2 165.72(7) 3_565 4_665
Zn2 O9 Zn2 88.26(7) 5 .
Zn2 O9 Zn2 88.26(7) 2_665 4_665
Zn2 O9 Zn2 103.86(4) 5 4_665
Zn2 O9 Zn2 103.86(4) 3_565 2_665
Zn3 O10 Zn3 110.38(17) 5_556 .
Zn3 O10 Zn4 110.06(3) 5_556 .
Zn3 O10 Zn4 109.73(3) . .
Zn3 O10 Zn4 110.07(3) . 5_556
Zn3 O10 Zn4 109.73(3) 5_556 5_556
Zn4 O10 Zn4 106.81(17) . 5_556
C2 C1 C6 117.4(5) . .
C2 C1 C7 121.5(5) . .
C6 C1 C7 121.0(5) . .
C1 C2 H2 119.1 . .
C1 C2 C3 121.8(5) . .
C3 C2 H2 119.1 . .
C2 C3 C4 118.4(5) . .
C2 C3 C19 121.7(5) . .
C4 C3 C19 119.8(5) . .
C3 C4 H4 118.9 . .
C3 C4 C5 122.3(5) . .
C5 C4 H4 118.9 . .
C4 C5 C13 119.1(5) . .
C6 C5 C4 116.2(5) . .
C6 C5 C13 124.8(5) . .
C1 C6 H6 118.1 . .
C5 C6 C1 123.8(5) . .
C5 C6 H6 118.1 . .
C8 C7 C1 127.2(7) . .
C12 C7 C1 121.8(7) . .
C12 C7 C8 110.9(8) . .
C9 C10 C25 117.5(6) . .
C9 C10 C11 120.8(8) . .
C11 C10 C25 121.6(7) . .
C14 C13 C5 123.1(6) . .
C14 C13 C18 114.8(6) . .
C18 C13 C5 122.1(5) . .
C15 C16 C26 125.1(5) . .
C15 C16 C17 118.9(6) . .
C17 C16 C26 116.0(5) . .
C20 C19 C3 120.7(6) . .
C24 C19 C3 122.3(6) . .
C24 C19 C20 117.0(6) . .
C21 C22 C27 121.3(6) . .
C21 C22 C23 121.2(6) . .
C23 C22 C27 117.3(6) . .
O1 C25 C10 125.9(6) . .
O1 C25 O2 116.7(6) . .
O2 C25 C10 116.4(6) . .
O1' C25 C10 115.9(7) . .
O1' C25 O2' 130.8(7) . .
O2' C25 C10 113.2(7) . .
O3 C26 C16 116.5(5) . .
O3 C26 O4 123.6(6) . .
O4 C26 C16 117.3(5) . .
O5 C27 C22 120.3(6) . .
O6 C27 C22 116.7(6) . .
O6 C27 O5 122.0(6) . .
C29 C28 H28 119.1 . .
C29 C28 H28 119.1 2_665 .
C29 C28 C29 121.8(7) 2_665 .
C28 C29 C28 118.2(7) 3_565 .
C28 C29 C30 120.9(4) . .
C28 C29 C30 120.9(4) 3_565 .
C31 C30 C29 122.1(5) . .
C31 C30 C29 122.1(5) 5_556 .
C31 C30 C31 115.9(10) . 5_556
C32 C33 C34 119.4(5) 5_556 .
C32 C33 C34 119.4(5) . .
C32 C33 C32 121.1(9) . 5_556
O7 C34 C33 117.8(5) . .
O7 C34 C33 117.8(4) 5_556 .
O7 C34 O7 124.5(9) 5_556 .
O8 C41 O8 129.7(10) . 5_556
Zn1 O1 Zn2 53.72(17) . 4_665
C25 O1 Zn1 129.2(5) . .
C25 O1 Zn2 86.1(4) . 4_665
Zn2 O2 Zn2 61.7(2) . 4_665
C25 O2 Zn2 96.9(5) . 4_665
C25 O2 Zn2 140.2(6) . .
C7 C8 H8 115.8 . .
C7 C8 C9 128.4(10) . .
C9 C8 H8 115.8 . .
C10 C9 C8 116.1(10) . .
C10 C9 H9 122.0 . .
C8 C9 H9 122.0 . .
C10 C11 H11 120.0 . .
C10 C11 C12 119.9(10) . .
C12 C11 H11 120.0 . .
C7 C12 C11 123.9(11) . .
C7 C12 H12 118.1 . .
C11 C12 H12 118.1 . .
C25 O1' Zn2 124.0(6) . 4_665
C25 O2' Zn2 128.7(6) . 5
O10 Zn3 Zn3 34.81(9) . 5_556
O10 Zn3 O3 115.84(16) . 10_556
O10 Zn3 O5 110.99(18) . .
O10 Zn3 O7 109.60(19) . .
O3 Zn3 Zn3 132.62(16) 10_556 5_556
O3 Zn3 O7 104.8(2) 10_556 .
O5 Zn3 Zn3 113.32(18) . 5_556
O5 Zn3 O3 113.0(2) . 10_556
O5 Zn3 O7 101.3(3) . .
O7 Zn3 Zn3 75.28(17) . 5_556
O4 Zn4 O10 105.42(17) 9_556 .
O6 Zn4 O10 107.20(19) . .
O6 Zn4 O4 106.9(3) . 9_556
O8 Zn4 O10 113.16(19) . .
O8 Zn4 O4 105.4(3) . 9_556
O8 Zn4 O6 117.8(3) . .
C26 O3 Zn3 125.7(4) . 10
C26 O4 Zn4 136.4(4) . 8_556
C27 O5 Zn3 130.0(4) . .
C27 O6 Zn4 133.8(5) . .
C34 O7 Zn3 128.0(6) . .
C41 O8 Zn4 128.6(6) . .
C13 C14 H14 118.4 . .
C13 C14 C15 123.3(7) . .
C15 C14 H14 118.4 . .
C16 C15 C14 121.4(7) . .
C16 C15 H15 119.3 . .
C14 C15 H15 119.3 . .
C16 C17 H17 121.4 . .
C16 C17 C18 117.3(7) . .
C18 C17 H17 121.4 . .
C13 C18 C17 124.1(7) . .
C13 C18 H18 118.0 . .
C17 C18 H18 118.0 . .
C19 C20 H20 119.0 . .
C21 C20 C19 122.1(7) . .
C21 C20 H20 119.0 . .
C22 C21 C20 119.1(7) . .
C22 C21 H21 120.4 . .
C20 C21 H21 120.4 . .
C22 C23 H23 120.6 . .
C22 C23 C24 118.9(7) . .
C24 C23 H23 120.6 . .
C19 C24 C23 121.4(7) . .
C19 C24 H24 119.3 . .
C23 C24 H24 119.3 . .
C30 C31 H31 118.7 . .
C32 C31 C30 122.6(9) . .
C32 C31 H31 118.7 . .
C33 C32 C31 118.9(8) . .
C33 C32 H32 120.6 . .
C31 C32 H32 120.6 . .

loop_
_geom_bond_atom_site_label_1
_geom_bond_atom_site_label_2
_geom_bond_distance
_geom_bond_site_symmetry_2
Zn1 Zn2 2.0602(15) 6_565
Zn1 Zn2 2.0603(15) 5
Zn1 Zn2 2.0605(15) 4_665
Zn1 O9 1.7928(17) .
Zn1 O1 1.971(6) .
Zn1 O1 1.971(6) 2_665
Zn1 O1 1.970(6) 3_565
Zn2 Zn1 2.0607(15) 4_665
Zn2 Zn2 2.166(2) 4_665
Zn2 Zn2 2.796(2) 5
Zn2 O9 2.0076(11) .
Zn2 O1 2.478(7) 4_665
Zn2 O2 1.973(7) .
Zn2 O2 2.227(8) 4_665
Zn2 O1' 1.817(8) 4_665
Zn2 O2' 1.956(8) 5
O9 Zn1 1.7928(17) 4_665
O9 Zn2 2.0075(12) 6_565
O9 Zn2 2.0075(12) 3_565
O9 Zn2 2.0075(12) 4_665
O9 Zn2 2.0075(12) 2_665
O9 Zn2 2.0075(12) 5
O10 Zn3 1.918(2) 5_556
O10 Zn3 1.918(2) .
O10 Zn4 1.971(2) 5_556
O10 Zn4 1.971(2) .
C1 C2 1.387(5) .
C1 C6 1.394(5) .
C1 C7 1.461(7) .
C2 H2 0.9300 .
C2 C3 1.391(5) .
C3 C4 1.398(5) .
C3 C19 1.525(7) .
C4 H4 0.9300 .
C4 C5 1.400(5) .
C5 C6 1.393(5) .
C5 C13 1.438(7) .
C6 H6 0.9300 .
C7 C8 1.373(8) .
C7 C12 1.362(8) .
C10 C25 1.490(7) .
C10 C9 1.321(8) .
C10 C11 1.357(8) .
C13 C14 1.346(7) .
C13 C18 1.379(7) .
C16 C26 1.479(7) .
C16 C15 1.331(7) .
C16 C17 1.397(7) .
C19 C20 1.409(7) .
C19 C24 1.393(7) .
C22 C27 1.465(7) .
C22 C21 1.363(7) .
C22 C23 1.391(7) .
C25 O1 1.276(6) .
C25 O2 1.298(6) .
C25 O1' 1.235(6) .
C25 O2' 1.283(6) .
C26 O3 1.229(5) .
C26 O4 1.306(5) .
C27 O5 1.268(5) .
C27 O6 1.260(5) .
C28 H28 0.9300 .
C28 C29 1.398(4) .
C28 C29 1.398(4) 2_665
C29 C28 1.398(4) 3_565
C29 C30 1.489(9) .
C30 C31 1.392(7) 5_556
C30 C31 1.392(7) .
C33 C34 1.490(9) .
C33 C32 1.371(7) .
C33 C32 1.371(7) 5_556
C34 O7 1.263(5) .
C34 O7 1.263(5) 5_556
C41 O8 1.260(5) .
C41 O8 1.260(5) 5_556
O1 Zn2 2.478(7) 4_665
O2 Zn2 2.227(8) 4_665
C8 H8 0.9300 .
C8 C9 1.374(8) .
C9 H9 0.9300 .
C11 H11 0.9300 .
C11 C12 1.372(8) .
C12 H12 0.9300 .
O1' Zn2 1.817(8) 4_665
O2' Zn2 1.957(8) 5
Zn3 Zn3 3.1496(15) 5_556
Zn3 O3 1.950(4) 10_556
Zn3 O5 1.942(5) .
Zn3 O7 1.994(7) .
Zn4 O4 1.963(5) 9_556
Zn4 O6 1.950(5) .
Zn4 O8 1.905(6) .
O3 Zn3 1.950(4) 10
O4 Zn4 1.963(5) 8_556
C14 H14 0.9300 .
C14 C15 1.389(7) .
C15 H15 0.9300 .
C17 H17 0.9300 .
C17 C18 1.406(7) .
C18 H18 0.9300 .
C20 H20 0.9300 .
C20 C21 1.385(7) .
C21 H21 0.9300 .
C23 H23 0.9300 .
C23 C24 1.398(7) .
C24 H24 0.9300 .
C31 H31 0.9300 .
C31 C32 1.373(7) .
C32 H32 0.9300 .

loop_
_geom_torsion_atom_site_label_1
_geom_torsion_atom_site_label_2
_geom_torsion_atom_site_label_3
_geom_torsion_atom_site_label_4
_geom_torsion
_geom_torsion_site_symmetry_1
_geom_torsion_site_symmetry_4
Zn2 Zn1 O9 Zn2 120.005(0) 5 6_565
Zn2 Zn1 O9 Zn2 164.29(7) 4_665 3_565
Zn2 Zn1 O9 Zn2 119.996(1) 4_665 5
Zn2 Zn1 O9 Zn2 119.999(1) 6_565 4_665
Zn2 Zn1 O9 Zn2 -120.005(0) 6_565 5
Zn2 Zn1 O9 Zn2 44.29(7) 4_665 .
Zn2 Zn1 O9 Zn2 -119.999(0) 4_665 6_565
Zn2 Zn1 O9 Zn2 -75.72(7) 4_665 2_665
Zn2 Zn1 O9 Zn2 -119.996(1) 5 4_665
Zn2 Zn1 O9 Zn2 164.29(7) 6_565 .
Zn2 Zn1 O9 Zn2 -75.71(7) 6_565 3_565
Zn2 Zn1 O9 Zn2 -75.71(7) 5 .
Zn2 Zn1 O9 Zn2 44.28(7) 6_565 2_665
Zn2 Zn1 O9 Zn2 164.29(7) 5 2_665
Zn2 Zn1 O9 Zn2 44.29(7) 5 3_565
C1 C2 C3 C4 -1.4(4) . .
C1 C2 C3 C19 -178.5(5) . .
C1 C7 C8 C9 -174.4(6) . .
C1 C7 C12 C11 173.4(9) . .
C2 C1 C6 C5 0.4(8) . .
C2 C1 C7 C8 0.8(8) . .
C2 C1 C7 C12 -174.6(6) . .
C2 C3 C4 C5 3.8(8) . .
C2 C3 C19 C20 133.2(4) . .
C2 C3 C19 C24 -45.6(7) . .
C3 C4 C5 C6 -3.9(9) . .
C3 C4 C5 C13 176.0(5) . .
C3 C19 C20 C21 -178.2(5) . .
C3 C19 C24 C23 179.5(6) . .
C4 C3 C19 C20 -43.8(7) . .
C4 C3 C19 C24 137.3(6) . .
C4 C5 C6 C1 1.8(9) . .
C4 C5 C13 C14 -149.5(5) . .
C4 C5 C13 C18 31.4(9) . .
C5 C13 C14 C15 -177.8(6) . .
C5 C13 C18 C17 177.4(7) . .
C6 C1 C2 C3 -0.6(4) . .
C6 C1 C7 C8 -175.6(6) . .
C6 C1 C7 C12 9.0(9) . .
C6 C5 C13 C14 30.4(9) . .
C6 C5 C13 C18 -148.7(7) . .
C7 C1 C2 C3 -177.1(6) . .
C7 C1 C6 C5 176.9(6) . .
C7 C8 C9 C10 1.2(5) . .
C10 C25 O1 Zn1 -177.7(6) . .
C10 C25 O1 Zn2 147.5(7) . 4_665
C10 C25 O2 Zn2 -146.0(6) . 4_665
C10 C25 O2 Zn2 161.0(8) . .
C10 C25 O1' Zn2 -178.3(5) . 4_665
C10 C25 O2' Zn2 -161.0(6) . 5
C10 C11 C12 C7 1.5(15) . .
C13 C5 C6 C1 -178.1(6) . .
C13 C14 C15 C16 2.8(5) . .
C16 C26 O3 Zn3 179.4(4) . 10
C16 C26 O4 Zn4 176.4(5) . 8_556
C16 C17 C18 C13 -1.9(12) . .
C19 C3 C4 C5 -179.1(6) . .
C19 C20 C21 C22 2.0(4) . .
C22 C27 O5 Zn3 178.5(4) . .
C22 C27 O6 Zn4 -165.2(5) . .
C22 C23 C24 C19 -4.5(11) . .
C25 C10 C9 C8 179.9(6) . .
C25 C10 C11 C12 178.8(8) . .
C26 C16 C15 C14 176.9(6) . .
C26 C16 C17 C18 -177.1(7) . .
C27 C22 C21 C20 178.7(5) . .
C27 C22 C23 C24 -177.2(6) . .
C28 C29 C30 C31 9.8(4) . .
C28 C29 C30 C31 -170.2(4) 3_565 .
C28 C29 C30 C31 -170.2(4) . 5_556
C28 C29 C30 C31 9.8(4) 3_565 5_556
C29 C28 C29 C28 0.0 2_665 3_565
C29 C28 C29 C30 180.0 2_665 .
C29 C30 C31 C32 179.7(3) . .
C30 C31 C32 C33 0.5(6) . .
C33 C34 O7 Zn3 -162.8(4) . .
C34 C33 C32 C31 179.8(3) . .
O1 Zn1 O9 Zn2 106.3(3) 2_665 .
O1 Zn1 O9 Zn2 106.3(3) . 3_565
O1 Zn1 O9 Zn2 -178.0(3) 3_565 4_665
O1 Zn1 O9 Zn2 -13.7(3) 3_565 3_565
O1 Zn1 O9 Zn2 -58.0(3) 2_665 6_565
O1 Zn1 O9 Zn2 -133.7(3) 2_665 3_565
O1 Zn1 O9 Zn2 -178.0(3) 2_665 5
O1 Zn1 O9 Zn2 -13.7(3) 2_665 2_665
O1 Zn1 O9 Zn2 62.0(3) . 5
O1 Zn1 O9 Zn2 106.3(3) 3_565 2_665
O1 Zn1 O9 Zn2 -58.0(3) . 4_665
O1 Zn1 O9 Zn2 62.0(3) 3_565 6_565
O1 Zn1 O9 Zn2 -133.7(3) 3_565 .
O1 Zn1 O9 Zn2 -178.0(3) . 6_565
O1 Zn1 O9 Zn2 -133.7(3) . 2_665
O1 Zn1 O9 Zn2 -58.0(3) 3_565 5
O1 Zn1 O9 Zn2 62.0(3) 2_665 4_665
O1 Zn1 O9 Zn2 -13.7(3) . .
O1 C25 O2 Zn2 -29.4(18) . .
O1 C25 O2 Zn2 23.7(10) . 4_665
O2 C25 O1 Zn1 13.8(14) . .
O2 C25 O1 Zn2 -21.0(9) . 4_665
C8 C7 C12 C11 -2.7(11) . .
C9 C10 C25 O1 4.4(12) . .
C9 C10 C25 O2 172.9(9) . .
C9 C10 C11 C12 1.5(14) . .
C11 C10 C25 O1 -173.0(10) . .
C11 C10 C25 O2 -4.4(13) . .
C11 C10 C9 C8 -2.7(10) . .
C12 C7 C8 C9 1.4(5) . .
O1' C25 O2' Zn2 23.8(17) . 5
O2' C25 O1' Zn2 -3.2(16) . 4_665
O3 C26 O4 Zn4 -22.3(13) . 8_556
O4 C26 O3 Zn3 17.9(12) . 10
O5 C27 O6 Zn4 26.0(13) . .
O6 C27 O5 Zn3 -13.1(12) . .
O7 C34 O7 Zn3 17.2(4) 5_556 .
O8 C41 O8 Zn4 -1.5(5) 5_556 .
C14 C13 C18 C17 -1.8(9) . .
C15 C16 C26 O3 3.1(11) . .
C15 C16 C26 O4 165.7(7) . .
C15 C16 C17 C18 6.0(11) . .
C17 C16 C26 O3 -173.6(7) . .
C17 C16 C26 O4 -10.9(10) . .
C17 C16 C15 C14 -6.6(9) . .
C18 C13 C14 C15 1.4(5) . .
C20 C19 C24 C23 0.6(9) . .
C21 C22 C27 O5 154.1(7) . .
C21 C22 C27 O6 -14.9(10) . .
C21 C22 C23 C24 7.4(10) . .
C23 C22 C27 O5 -21.3(10) . .
C23 C22 C27 O6 169.7(7) . .
C23 C22 C21 C20 -6.1(8) . .
C24 C19 C20 C21 0.7(4) . .
C31 C30 C31 C32 -0.3(3) 5_556 .
C32 C33 C34 O7 -4.0(5) 5_556 5_556
C32 C33 C34 O7 176.0(5) 5_556 .
C32 C33 C34 O7 -4.0(5) . .
C32 C33 C34 O7 176.0(5) . 5_556
C32 C33 C32 C31 -0.3(3) 5_556 .
